data_2214189
loop_
_publ_author_name
'Burton, Sylvester'
'Fronczek, Frank R.'
'Maverick, Andrew W.'

_publ_section_title
;
 A cofacial binuclear copper(II) complex with a bridging 1,4-dithiane
 ligand
;
_journal_coeditor_code FJ2036
_journal_issue 7
_journal_name_full 'Acta Crystallographica Section E'
_journal_page_first m1977
_journal_page_last m1978
_journal_paper_doi 10.1107/S1600536807029583
_journal_volume 63
_journal_year 2007
_chemical_formula_iupac '[Cu2 (C22 H22 O4) (C4 H8 S2)]'
_chemical_formula_moiety 'C48 H52 Cu2 O8 S2'
_chemical_formula_sum 'C48 H52 Cu2 O8 S2'
_chemical_formula_weight 948.10
_chemical_name_systematic
;
(\m-1,4-Dithiane-\k^2^S:S')bis[\m-3,3'-(naphthalene-2,7-
diyldimethylene)bis(pentane-2,4-dionato)-\k^4^O,O':O'',O''']dicopper,
;
_space_group_IT_number 14
_symmetry_cell_setting monoclinic
_symmetry_space_group_name_Hall '-P 2ybc'
_symmetry_space_group_name_H-M 'P 1 21/c 1'
_atom_sites_solution_hydrogens geom
_atom_sites_solution_primary direct
_atom_sites_solution_secondary difmap
_audit_creation_method SHELXL-97
_cell_angle_alpha 90
_cell_angle_beta 97.840(15)
_cell_angle_gamma 90
_cell_formula_units_Z 2
_cell_length_a 7.758(2)
_cell_length_b 28.981(7)
_cell_length_c 9.640(3)
_cell_measurement_reflns_used 6304
_cell_measurement_temperature 120
_cell_measurement_theta_max 25.0
_cell_measurement_theta_min 2.5
_cell_volume 2147.1(10)
_computing_cell_refinement 'SCALEPACK (Otwinowski & Minor, 1997)'
_computing_data_collection 'COLLECT (Nonius, 2000)'
_computing_data_reduction 'SCALEPACK and DENZO (Otwinowski & Minor, 1997)'
_computing_molecular_graphics 'ORTEP-3 for Windows (Farrugia, 1997)'
_computing_publication_material SHELXL97
_computing_structure_refinement 'SHELXL97 (Sheldrick, 1997)'
_computing_structure_solution 'SIR97 (Altomare <i>et al.</i>,  1999)'
_diffrn_ambient_temperature 120
_diffrn_measured_fraction_theta_full 0.924
_diffrn_measured_fraction_theta_max 0.924
_diffrn_measurement_device_type 'Nonius KappaCCD diffractometer with an Oxford Cryosystems Cryostream cooler'
_diffrn_measurement_method '\w scans with \k offsets'
_diffrn_radiation_monochromator graphite
_diffrn_radiation_source 'fine-focus sealed tube'
_diffrn_radiation_type MoK\a
_diffrn_radiation_wavelength 0.71073
_diffrn_reflns_av_R_equivalents 0.046
_diffrn_reflns_av_sigmaI/netI 0.0656
_diffrn_reflns_limit_h_max 9
_diffrn_reflns_limit_h_min -9
_diffrn_reflns_limit_k_max 34
_diffrn_reflns_limit_k_min -33
_diffrn_reflns_limit_l_max 11
_diffrn_reflns_limit_l_min -11
_diffrn_reflns_number 10982
_diffrn_reflns_theta_full 25.0
_diffrn_reflns_theta_max 25.0
_diffrn_reflns_theta_min 2.5
_diffrn_standards_number 0
_exptl_absorpt_coefficient_mu 1.143
_exptl_absorpt_correction_T_max 0.924
_exptl_absorpt_correction_T_min 0.878
_exptl_absorpt_correction_type multi-scan
_exptl_absorpt_process_details '(SCALEPACK; Otwinowski & Minor, 1997)'
_exptl_crystal_colour 'light blue'
_exptl_crystal_density_diffrn 1.466
_exptl_crystal_density_method 'not measured'
_exptl_crystal_description prism
_exptl_crystal_F_000 988
_exptl_crystal_size_max 0.15
_exptl_crystal_size_mid 0.08
_exptl_crystal_size_min 0.07
_refine_diff_density_max 0.30
_refine_diff_density_min -0.44
_refine_ls_extinction_method none
_refine_ls_goodness_of_fit_ref 1.060
_refine_ls_hydrogen_treatment constr
_refine_ls_matrix_type full
_refine_ls_number_parameters 275
_refine_ls_number_reflns 3491
_refine_ls_number_restraints 0
_refine_ls_restrained_S_all 1.060
_refine_ls_R_factor_all 0.081
_refine_ls_R_factor_gt 0.050
_refine_ls_shift/su_max 0.000
_refine_ls_shift/su_mean 0.000
_refine_ls_structure_factor_coef Fsqd
_refine_ls_weighting_details 'calc w=1/[\s^2^(Fo^2^)+(0.0425P)^2^+2.9798P] where P=(Fo^2^+2Fc^2^)/3'
_refine_ls_weighting_scheme calc
_refine_ls_wR_factor_gt 0.098
_refine_ls_wR_factor_ref 0.110
_reflns_number_gt 2598
_reflns_number_total 3491
_reflns_threshold_expression I>2\s(I)
_cod_data_source_file fj2036.cif
_cod_data_source_block I
_cod_original_sg_symbol_H-M 'P 21/c'
_cod_database_code 2214189
_cod_database_fobs_code 2214189

loop_
_symmetry_equiv_pos_as_xyz
'x, y, z'
'-x, y+1/2, -z+1/2'
'-x, -y, -z'
'x, -y-1/2, z-1/2'

loop_
_atom_site_type_symbol
_atom_site_label
_atom_site_fract_x
_atom_site_fract_y
_atom_site_fract_z
_atom_site_U_iso_or_equiv
_atom_site_adp_type
_atom_site_calc_flag
_atom_site_refinement_flags
_atom_site_occupancy
Cu Cu1 0.88337(6) 0.458966(15) 0.80517(5) 0.02939(16) Uani d . 1
S S1 0.66505(12) 0.46085(3) 0.54758(10) 0.0331(3) Uani d . 1
O O1 1.0347(3) 0.50850(8) 0.7737(2) 0.0290(6) Uani d . 1
O O2 0.7427(3) 0.49798(8) 0.9033(2) 0.0291(6) Uani d . 1
O O3 0.2550(3) 0.59178(8) 0.1455(2) 0.0300(6) Uani d . 1
O O4 -0.0323(3) 0.58236(8) 0.2801(2) 0.0291(6) Uani d . 1
C C1 1.1720(4) 0.58089(13) 0.7810(4) 0.0356(10) Uani d . 1
H H1A 1.2465 0.5895 0.8676 0.053 Uiso calc R 1
H H1B 1.1232 0.6088 0.7336 0.053 Uiso calc R 1
H H1C 1.2411 0.5642 0.7194 0.053 Uiso calc R 1
C C2 1.0269(5) 0.55050(12) 0.8153(4) 0.0289(9) Uani d . 1
C C3 0.8971(4) 0.56851(12) 0.8897(4) 0.0280(9) Uani d . 1
C C4 0.7629(4) 0.54102(13) 0.9297(4) 0.0285(9) Uani d . 1
C C5 0.6320(4) 0.56102(12) 1.0147(4) 0.0340(10) Uani d . 1
H H5A 0.5341 0.5396 1.0141 0.051 Uiso calc R 1
H H5B 0.5897 0.5906 0.9740 0.051 Uiso calc R 1
H H5C 0.6871 0.5659 1.1112 0.051 Uiso calc R 1
C C6 0.9059(4) 0.61985(11) 0.9282(4) 0.0293(9) Uani d . 1
H H6A 0.8458 0.6243 1.0114 0.035 Uiso calc R 1
H H6B 1.0296 0.6282 0.9556 0.035 Uiso calc R 1
C C7 0.3945(5) 0.66348(12) 0.1506(4) 0.0393(10) Uani d . 1
H H7A 0.5020 0.6625 0.2171 0.059 Uiso calc R 1
H H7B 0.3499 0.6951 0.1435 0.059 Uiso calc R 1
H H7C 0.4187 0.6531 0.0585 0.059 Uiso calc R 1
C C8 0.2612(4) 0.63233(13) 0.2010(4) 0.0296(9) Uani d . 1
C C9 0.1539(4) 0.64831(12) 0.2977(4) 0.0257(9) Uani d . 1
C C10 0.0089(4) 0.62301(13) 0.3266(4) 0.0294(9) Uani d . 1
C C11 -0.1178(5) 0.64297(13) 0.4144(4) 0.0398(10) Uani d . 1
H H11A -0.2097 0.6204 0.4234 0.060 Uiso calc R 1
H H11B -0.1695 0.6710 0.3699 0.060 Uiso calc R 1
H H11C -0.0570 0.6505 0.5076 0.060 Uiso calc R 1
C C12 0.1908(4) 0.69621(12) 0.3596(4) 0.0317(9) Uani d . 1
H H12A 0.1820 0.7187 0.2817 0.038 Uiso calc R 1
H H12B 0.0985 0.7039 0.4173 0.038 Uiso calc R 1
C C13 0.8278(4) 0.65323(12) 0.8151(4) 0.0282(9) Uani d . 1
C C14 0.9166(5) 0.69515(11) 0.7956(4) 0.0317(9) Uani d . 1
H H14 1.0252 0.7011 0.8511 0.038 Uiso calc R 1
C C15 0.8490(5) 0.72711(12) 0.6989(4) 0.0324(9) Uani d . 1
H H15 0.9119 0.7547 0.6881 0.039 Uiso calc R 1
C C16 0.6881(4) 0.71991(12) 0.6148(4) 0.0285(9) Uani d . 1
C C17 0.6175(4) 0.75160(12) 0.5128(4) 0.0305(9) Uani d . 1
H H17 0.6788 0.7793 0.4998 0.037 Uiso calc R 1
C C18 0.4621(5) 0.74330(12) 0.4318(4) 0.0323(9) Uani d . 1
H H18 0.4176 0.7652 0.3626 0.039 Uiso calc R 1
C C19 0.3664(4) 0.70273(12) 0.4493(4) 0.0288(9) Uani d . 1
C C20 0.4350(4) 0.67094(12) 0.5462(4) 0.0285(9) Uani d . 1
H H20 0.3729 0.6432 0.5565 0.034 Uiso calc R 1
C C21 0.5968(4) 0.67833(12) 0.6320(4) 0.0271(9) Uani d . 1
C C22 0.6716(4) 0.64566(12) 0.7320(4) 0.0303(9) Uani d . 1
H H22 0.6117 0.6175 0.7420 0.036 Uiso calc R 1
C C23 0.4616(5) 0.46546(13) 0.6187(4) 0.0360(10) Uani d . 1
H H23A 0.4343 0.4351 0.6577 0.043 Uiso calc R 1
H H23B 0.4763 0.4879 0.6968 0.043 Uiso calc R 1
C C24 0.6918(5) 0.51949(12) 0.4876(4) 0.0369(10) Uani d . 1
H H24A 0.7030 0.5407 0.5688 0.044 Uiso calc R 1
H H24B 0.8002 0.5215 0.4444 0.044 Uiso calc R 1

loop_
_atom_site_aniso_label
_atom_site_aniso_U_11
_atom_site_aniso_U_22
_atom_site_aniso_U_33
_atom_site_aniso_U_12
_atom_site_aniso_U_13
_atom_site_aniso_U_23
Cu1 0.0288(3) 0.0309(3) 0.0285(3) -0.0002(2) 0.00385(19) -0.0009(2)
S1 0.0315(6) 0.0372(6) 0.0301(6) 0.0030(5) 0.0023(4) 0.0026(5)
O1 0.0273(14) 0.0293(15) 0.0310(16) -0.0012(11) 0.0069(11) -0.0013(12)
O2 0.0309(15) 0.0271(15) 0.0299(16) -0.0005(11) 0.0066(12) -0.0040(13)
O3 0.0332(15) 0.0310(15) 0.0260(16) -0.0016(12) 0.0053(12) -0.0006(12)
O4 0.0316(14) 0.0269(14) 0.0281(15) 0.0012(12) 0.0008(12) -0.0017(13)
C1 0.036(2) 0.038(2) 0.034(2) -0.0012(19) 0.0103(19) -0.004(2)
C2 0.026(2) 0.036(2) 0.022(2) 0.0000(18) -0.0056(17) 0.0004(19)
C3 0.025(2) 0.033(2) 0.025(2) 0.0034(18) 0.0019(17) -0.0008(19)
C4 0.030(2) 0.034(2) 0.019(2) 0.003(2) -0.0028(16) -0.001(2)
C5 0.030(2) 0.036(2) 0.036(2) 0.0006(18) 0.0068(19) -0.001(2)
C6 0.030(2) 0.031(2) 0.026(2) -0.0019(17) 0.0003(17) -0.0024(19)
C7 0.044(3) 0.034(2) 0.041(3) -0.0044(19) 0.011(2) 0.001(2)
C8 0.031(2) 0.033(2) 0.023(2) -0.0018(18) -0.0048(18) 0.0065(19)
C9 0.022(2) 0.026(2) 0.027(2) 0.0017(17) -0.0013(17) 0.0027(18)
C10 0.030(2) 0.038(2) 0.018(2) 0.0090(19) -0.0032(17) 0.0033(19)
C11 0.037(2) 0.041(2) 0.043(3) -0.004(2) 0.010(2) -0.002(2)
C12 0.032(2) 0.029(2) 0.034(2) 0.0052(17) 0.0032(18) 0.0004(19)
C13 0.030(2) 0.030(2) 0.025(2) -0.0011(18) 0.0009(18) -0.0041(19)
C14 0.036(2) 0.026(2) 0.031(2) -0.0062(19) -0.0021(19) -0.005(2)
C15 0.038(2) 0.027(2) 0.032(2) -0.0063(18) 0.0036(19) -0.005(2)
C16 0.027(2) 0.032(2) 0.025(2) 0.0016(19) 0.0014(18) 0.0009(19)
C17 0.031(2) 0.027(2) 0.034(2) -0.0059(18) 0.0080(19) 0.001(2)
C18 0.036(2) 0.031(2) 0.029(2) 0.0044(19) 0.0024(19) 0.0053(19)
C19 0.030(2) 0.030(2) 0.026(2) 0.0016(18) 0.0029(18) -0.0034(19)
C20 0.031(2) 0.024(2) 0.030(2) -0.0033(17) 0.0058(19) -0.0018(19)
C21 0.031(2) 0.024(2) 0.025(2) 0.0025(17) 0.0016(18) -0.0039(18)
C22 0.038(2) 0.024(2) 0.029(2) -0.0057(18) 0.0058(19) -0.0019(19)
C23 0.033(2) 0.043(2) 0.032(2) -0.005(2) 0.0045(18) 0.008(2)
C24 0.035(2) 0.043(2) 0.033(2) -0.0076(19) 0.0058(19) 0.001(2)

loop_
_atom_type_symbol
_atom_type_description
_atom_type_scat_dispersion_real
_atom_type_scat_dispersion_imag
_atom_type_scat_source
C C 0.0033 0.0016 'International Tables Vol C Tables 4.2.6.8 and 6.1.1.4'
H H 0.0000 0.0000 'International Tables Vol C Tables 4.2.6.8 and 6.1.1.4'
O O 0.0106 0.0060 'International Tables Vol C Tables 4.2.6.8 and 6.1.1.4'
Cu Cu 0.3201 1.2651 'International Tables Vol C Tables 4.2.6.8 and 6.1.1.4'
S S 0.1246 0.1234 'International Tables Vol C Tables 4.2.6.8 and 6.1.1.4'

loop_
_geom_angle_atom_site_label_1
_geom_angle_atom_site_label_2
_geom_angle_atom_site_label_3
_geom_angle_site_symmetry_1
_geom_angle_site_symmetry_3
_geom_angle
O1 Cu1 O2 . . 92.23(10)
O1 Cu1 O3 . 3_666 174.31(10)
O2 Cu1 O3 . 3_666 87.38(10)
O1 Cu1 O4 . 3_666 88.97(10)
O2 Cu1 O4 . 3_666 175.62(10)
O3 Cu1 O4 3_666 3_666 91.01(10)
O1 Cu1 S1 . . 98.91(8)
O2 Cu1 S1 . . 96.32(7)
O3 Cu1 S1 3_666 . 86.77(7)
O4 Cu1 S1 3_666 . 87.66(7)
C23 S1 C24 . . 101.26(17)
C23 S1 Cu1 . . 96.79(13)
C24 S1 Cu1 . . 102.62(13)
C2 O1 Cu1 . . 127.4(2)
C4 O2 Cu1 . . 127.8(2)
C8 O3 Cu1 . 3_666 126.0(2)
C10 O4 Cu1 . 3_666 125.7(2)
C2 C1 H1A . . 109.5
C2 C1 H1B . . 109.5
H1A C1 H1B . . 109.5
C2 C1 H1C . . 109.5
H1A C1 H1C . . 109.5
H1B C1 H1C . . 109.5
O1 C2 C3 . . 125.1(3)
O1 C2 C1 . . 114.7(3)
C3 C2 C1 . . 120.2(3)
C4 C3 C2 . . 122.4(3)
C4 C3 C6 . . 119.6(3)
C2 C3 C6 . . 118.0(3)
O2 C4 C3 . . 125.0(3)
O2 C4 C5 . . 114.2(3)
C3 C4 C5 . . 120.7(3)
C4 C5 H5A . . 109.5
C4 C5 H5B . . 109.5
H5A C5 H5B . . 109.5
C4 C5 H5C . . 109.5
H5A C5 H5C . . 109.5
H5B C5 H5C . . 109.5
C13 C6 C3 . . 116.3(3)
C13 C6 H6A . . 108.2
C3 C6 H6A . . 108.2
C13 C6 H6B . . 108.2
C3 C6 H6B . . 108.2
H6A C6 H6B . . 107.4
C8 C7 H7A . . 109.5
C8 C7 H7B . . 109.5
H7A C7 H7B . . 109.5
C8 C7 H7C . . 109.5
H7A C7 H7C . . 109.5
H7B C7 H7C . . 109.5
O3 C8 C9 . . 125.5(3)
O3 C8 C7 . . 113.7(3)
C9 C8 C7 . . 120.7(3)
C10 C9 C8 . . 121.4(3)
C10 C9 C12 . . 120.8(3)
C8 C9 C12 . . 117.5(3)
O4 C10 C9 . . 125.4(3)
O4 C10 C11 . . 113.5(3)
C9 C10 C11 . . 121.1(3)
C10 C11 H11A . . 109.5
C10 C11 H11B . . 109.5
H11A C11 H11B . . 109.5
C10 C11 H11C . . 109.5
H11A C11 H11C . . 109.5
H11B C11 H11C . . 109.5
C19 C12 C9 . . 116.2(3)
C19 C12 H12A . . 108.2
C9 C12 H12A . . 108.2
C19 C12 H12B . . 108.2
C9 C12 H12B . . 108.2
H12A C12 H12B . . 107.4
C22 C13 C14 . . 117.6(3)
C22 C13 C6 . . 123.3(3)
C14 C13 C6 . . 119.1(3)
C15 C14 C13 . . 121.4(3)
C15 C14 H14 . . 119.3
C13 C14 H14 . . 119.3
C14 C15 C16 . . 121.3(3)
C14 C15 H15 . . 119.4
C16 C15 H15 . . 119.4
C17 C16 C15 . . 122.5(3)
C17 C16 C21 . . 119.0(3)
C15 C16 C21 . . 118.4(3)
C18 C17 C16 . . 121.0(3)
C18 C17 H17 . . 119.5
C16 C17 H17 . . 119.5
C17 C18 C19 . . 121.1(3)
C17 C18 H18 . . 119.5
C19 C18 H18 . . 119.5
C20 C19 C18 . . 118.7(3)
C20 C19 C12 . . 122.6(3)
C18 C19 C12 . . 118.7(3)
C19 C20 C21 . . 121.8(3)
C19 C20 H20 . . 119.1
C21 C20 H20 . . 119.1
C22 C21 C16 . . 118.8(3)
C22 C21 C20 . . 122.8(3)
C16 C21 C20 . . 118.4(3)
C13 C22 C21 . . 122.4(3)
C13 C22 H22 . . 118.8
C21 C22 H22 . . 118.8
C24 C23 S1 3_666 . 114.1(3)
C24 C23 H23A 3_666 . 108.7
S1 C23 H23A . . 108.7
C24 C23 H23B 3_666 . 108.7
S1 C23 H23B . . 108.7
H23A C23 H23B . . 107.6
C23 C24 S1 3_666 . 111.7(3)
C23 C24 H24A 3_666 . 109.3
S1 C24 H24A . . 109.3
C23 C24 H24B 3_666 . 109.3
S1 C24 H24B . . 109.3
H24A C24 H24B . . 107.9

loop_
_geom_bond_atom_site_label_1
_geom_bond_atom_site_label_2
_geom_bond_site_symmetry_2
_geom_bond_distance
Cu1 O1 . 1.905(2)
Cu1 O2 . 1.910(2)
Cu1 O3 3_666 1.918(2)
Cu1 O4 3_666 1.925(2)
Cu1 S1 . 2.8088(10)
S1 C23 . 1.809(4)
S1 C24 . 1.816(4)
O1 C2 . 1.286(4)
O2 C4 . 1.278(4)
O3 C8 . 1.289(4)
O3 Cu1 3_666 1.918(2)
O4 C10 . 1.285(4)
O4 Cu1 3_666 1.925(2)
C1 C2 . 1.502(5)
C1 H1A . 0.9800
C1 H1B . 0.9800
C1 H1C . 0.9800
C2 C3 . 1.413(5)
C3 C4 . 1.406(5)
C3 C6 . 1.533(5)
C4 C5 . 1.505(4)
C5 H5A . 0.9800
C5 H5B . 0.9800
C5 H5C . 0.9800
C6 C13 . 1.520(5)
C6 H6A . 0.9900
C6 H6B . 0.9900
C7 C8 . 1.502(5)
C7 H7A . 0.9800
C7 H7B . 0.9800
C7 H7C . 0.9800
C8 C9 . 1.410(5)
C9 C10 . 1.402(5)
C9 C12 . 1.523(5)
C10 C11 . 1.499(5)
C11 H11A . 0.9800
C11 H11B . 0.9800
C11 H11C . 0.9800
C12 C19 . 1.522(5)
C12 H12A . 0.9900
C12 H12B . 0.9900
C13 C22 . 1.376(5)
C13 C14 . 1.422(5)
C14 C15 . 1.367(5)
C14 H14 . 0.9500
C15 C16 . 1.408(5)
C15 H15 . 0.9500
C16 C17 . 1.401(5)
C16 C21 . 1.419(5)
C17 C18 . 1.365(5)
C17 H17 . 0.9500
C18 C19 . 1.413(5)
C18 H18 . 0.9500
C19 C20 . 1.367(5)
C20 C21 . 1.422(5)
C20 H20 . 0.9500
C21 C22 . 1.418(5)
C22 H22 . 0.9500
C23 C24 3_666 1.525(5)
C23 H23A . 0.9900
C23 H23B . 0.9900
C24 C23 3_666 1.525(5)
C24 H24A . 0.9900
C24 H24B . 0.9900

loop_
_geom_torsion_atom_site_label_1
_geom_torsion_atom_site_label_2
_geom_torsion_atom_site_label_3
_geom_torsion_atom_site_label_4
_geom_torsion_site_symmetry_1
_geom_torsion_site_symmetry_3
_geom_torsion_site_symmetry_4
_geom_torsion
O1 Cu1 S1 C23 . . . -125.86(14)
O2 Cu1 S1 C23 . . . -32.59(14)
O3 Cu1 S1 C23 3_666 . . 54.41(14)
O4 Cu1 S1 C23 3_666 . . 145.55(14)
O1 Cu1 S1 C24 . . . -22.68(15)
O2 Cu1 S1 C24 . . . 70.59(14)
O3 Cu1 S1 C24 3_666 . . 157.59(15)
O4 Cu1 S1 C24 3_666 . . -111.27(15)
O2 Cu1 O1 C2 . . . 1.7(3)
O4 Cu1 O1 C2 3_666 . . -174.1(3)
S1 Cu1 O1 C2 . . . 98.4(3)
O1 Cu1 O2 C4 . . . -0.5(3)
O3 Cu1 O2 C4 3_666 . . 173.8(3)
S1 Cu1 O2 C4 . . . -99.7(3)
Cu1 O1 C2 C3 . . . -2.6(5)
Cu1 O1 C2 C1 . . . 176.5(2)
O1 C2 C3 C4 . . . 1.9(5)
C1 C2 C3 C4 . . . -177.1(3)
O1 C2 C3 C6 . . . -178.6(3)
C1 C2 C3 C6 . . . 2.4(5)
Cu1 O2 C4 C3 . . . 0.1(5)
Cu1 O2 C4 C5 . . . -177.7(2)
C2 C3 C4 O2 . . . -0.6(6)
C6 C3 C4 O2 . . . 179.9(3)
C2 C3 C4 C5 . . . 177.1(3)
C6 C3 C4 C5 . . . -2.4(5)
C4 C3 C6 C13 . . . -97.4(4)
C2 C3 C6 C13 . . . 83.1(4)
Cu1 O3 C8 C9 3_666 . . -7.1(5)
Cu1 O3 C8 C7 3_666 . . 174.3(2)
O3 C8 C9 C10 . . . -10.2(6)
C7 C8 C9 C10 . . . 168.3(3)
O3 C8 C9 C12 . . . 175.4(3)
C7 C8 C9 C12 . . . -6.1(5)
Cu1 O4 C10 C9 3_666 . . 14.3(5)
Cu1 O4 C10 C11 3_666 . . -167.5(2)
C8 C9 C10 O4 . . . 6.3(5)
C12 C9 C10 O4 . . . -179.5(3)
C8 C9 C10 C11 . . . -171.8(3)
C12 C9 C10 C11 . . . 2.4(5)
C10 C9 C12 C19 . . . 121.8(4)
C8 C9 C12 C19 . . . -63.8(4)
C3 C6 C13 C22 . . . 43.2(5)
C3 C6 C13 C14 . . . -138.7(3)
C22 C13 C14 C15 . . . 0.5(5)
C6 C13 C14 C15 . . . -177.6(3)
C13 C14 C15 C16 . . . 0.3(5)
C14 C15 C16 C17 . . . -178.6(3)
C14 C15 C16 C21 . . . -0.3(5)
C15 C16 C17 C18 . . . 179.2(3)
C21 C16 C17 C18 . . . 0.9(5)
C16 C17 C18 C19 . . . 0.7(5)
C17 C18 C19 C20 . . . -2.1(5)
C17 C18 C19 C12 . . . 177.8(3)
C9 C12 C19 C20 . . . -43.3(5)
C9 C12 C19 C18 . . . 136.8(3)
C18 C19 C20 C21 . . . 1.9(5)
C12 C19 C20 C21 . . . -178.0(3)
C17 C16 C21 C22 . . . 177.9(3)
C15 C16 C21 C22 . . . -0.5(5)
C17 C16 C21 C20 . . . -1.1(5)
C15 C16 C21 C20 . . . -179.5(3)
C19 C20 C21 C22 . . . -179.2(3)
C19 C20 C21 C16 . . . -0.3(5)
C14 C13 C22 C21 . . . -1.4(5)
C6 C13 C22 C21 . . . 176.7(3)
C16 C21 C22 C13 . . . 1.4(5)
C20 C21 C22 C13 . . . -179.7(3)
C24 S1 C23 C24 . . 3_666 59.9(3)
Cu1 S1 C23 C24 . . 3_666 164.3(2)
C23 S1 C24 C23 . . 3_666 -58.2(3)
Cu1 S1 C24 C23 . . 3_666 -157.9(2)
S1 C24 C23 S1 . 3_666 3_666 66.0(3)
